data_4123199
loop_
_publ_author_name
'Shaw, Megan H.'
'McCreanor, Niall G.'
'Whittingham, William G.'
'Bower, John F.'

_publ_section_title
;
 Reversible C-C bond activation enables stereocontrol in rh-catalyzed
 carbonylative cycloadditions of aminocyclopropanes.
;
_journal_issue 1
_journal_name_full 'Journal of the American Chemical Society'
_journal_page_first 463
_journal_page_last 468
_journal_paper_doi 10.1021/ja511335v
_journal_volume 137
_journal_year 2015
_chemical_formula_moiety 'C18 H28 Cl2 N4 O6 Rh2, 2(C H2 Cl2)'
_chemical_formula_sum 'C20 H32 Cl6 N4 O6 Rh2'
_chemical_formula_weight 843.01
_chemical_name_systematic
;
 ?
;
_space_group_crystal_system triclinic
_space_group_IT_number 2
_space_group_name_Hall '-P 1'
_space_group_name_H-M_alt 'P -1'
_symmetry_space_group_name_Hall '-P 1'
_symmetry_space_group_name_H-M 'P -1'
_atom_sites_solution_hydrogens geom
_audit_creation_method SHELXL-2013
_cell_angle_alpha 66.505(2)
_cell_angle_beta 89.640(2)
_cell_angle_gamma 71.054(2)
_cell_formula_units_Z 1
_cell_length_a 8.7080(3)
_cell_length_b 9.9715(3)
_cell_length_c 10.5466(3)
_cell_measurement_reflns_used 7316
_cell_measurement_temperature 100(2)
_cell_measurement_theta_max 27.49
_cell_measurement_theta_min 2.38
_cell_volume 786.31(5)
_computing_cell_refinement 'Bruker Apex2'
_computing_data_collection 'Bruker Apex2'
_computing_data_reduction 'Bruker SAINT'
_computing_molecular_graphics 'Bruker ShelXTL'
_computing_publication_material 'Bruker ShelXTL'
_computing_structure_refinement 'SHELXL-2013 (Sheldrick, 2013)'
_computing_structure_solution 'SHELXS-2013 (Sheldrick, 2013)'
_diffrn_ambient_temperature 100(2)
_diffrn_measured_fraction_theta_full 0.996
_diffrn_measured_fraction_theta_max 0.994
_diffrn_measurement_device_type 'Bruker Apex II kappa CCD area detector'
_diffrn_measurement_method 'phi and omega scans'
_diffrn_radiation_source 'sealed tube'
_diffrn_radiation_type MoK\a
_diffrn_radiation_wavelength 0.71073
_diffrn_reflns_av_R_equivalents 0.0262
_diffrn_reflns_av_unetI/netI 0.0263
_diffrn_reflns_Laue_measured_fraction_full 0.996
_diffrn_reflns_Laue_measured_fraction_max 0.994
_diffrn_reflns_limit_h_max 11
_diffrn_reflns_limit_h_min -11
_diffrn_reflns_limit_k_max 12
_diffrn_reflns_limit_k_min -12
_diffrn_reflns_limit_l_max 13
_diffrn_reflns_limit_l_min -13
_diffrn_reflns_number 11983
_diffrn_reflns_point_group_measured_fraction_full 0.996
_diffrn_reflns_point_group_measured_fraction_max 0.994
_diffrn_reflns_theta_full 25.242
_diffrn_reflns_theta_max 27.505
_diffrn_reflns_theta_min 2.127
_exptl_absorpt_coefficient_mu 1.599
_exptl_absorpt_correction_T_max 0.7456
_exptl_absorpt_correction_T_min 0.6249
_exptl_absorpt_correction_type multi-scan
_exptl_absorpt_process_details SADABS-2012/1
_exptl_crystal_colour colourless
_exptl_crystal_density_diffrn 1.780
_exptl_crystal_description needle
_exptl_crystal_F_000 420
_exptl_crystal_size_max 0.50
_exptl_crystal_size_mid 0.10
_exptl_crystal_size_min 0.06
_refine_diff_density_max 1.191
_refine_diff_density_min -1.186
_refine_diff_density_rms 0.128
_refine_ls_extinction_method none
_refine_ls_goodness_of_fit_ref 0.932
_refine_ls_hydrogen_treatment constr
_refine_ls_matrix_type full
_refine_ls_number_parameters 175
_refine_ls_number_reflns 3594
_refine_ls_number_restraints 0
_refine_ls_restrained_S_all 0.932
_refine_ls_R_factor_all 0.0395
_refine_ls_R_factor_gt 0.0363
_refine_ls_shift/su_max 0.000
_refine_ls_shift/su_mean 0.000
_refine_ls_structure_factor_coef Fsqd
_refine_ls_weighting_details 'w=1/[\s^2^(Fo^2^)+(0.0290P)^2^+7.2282P] where P=(Fo^2^+2Fc^2^)/3'
_refine_ls_weighting_scheme calc
_refine_ls_wR_factor_gt 0.0896
_refine_ls_wR_factor_ref 0.0912
_reflns_Friedel_coverage 0.000
_reflns_number_gt 3390
_reflns_number_total 3594
_reflns_threshold_expression 'I > 2\s(I)'
_cod_data_source_file ja511335v_si_006.cif
_cod_data_source_block MS1430
_cod_depositor_comments
;
The following automatic conversions were performed:
'__diffrn_radiation_source' tag replaced with
'_diffrn_radiation_source'.

Automatic conversion script
Id: cif_correct_tags 1440 2010-10-19 06:21:57Z saulius 

 Adding full bibliography for 4123199--4123207.cif.
;
_cod_original_cell_volume 786.31(4)
_cod_database_code 4123199
_shelx_space_group_comment
;
The symmetry employed for this shelxl refinement is uniquely defined
by the following loop, which should always be used as a source of
symmetry information in preference to the above space-group names.
They are only intended as comments.
;
_shelxl_version_number 2013-3

loop_
_space_group_symop_operation_xyz
'x, y, z'
'-x, -y, -z'

loop_
_atom_site_label
_atom_site_type_symbol
_atom_site_fract_x
_atom_site_fract_y
_atom_site_fract_z
_atom_site_U_iso_or_equiv
_atom_site_adp_type
_atom_site_occupancy
_atom_site_site_symmetry_order
_atom_site_calc_flag
_atom_site_refinement_flags_posn
_atom_site_refinement_flags_adp
C1 C 0.6070(5) -0.1035(5) 0.3055(4) 0.0175(8) Uani 1 1 d . .
C2 C 0.0895(5) 0.2009(5) 0.2953(4) 0.0151(7) Uani 1 1 d . .
C3 C -0.0591(6) 0.3898(5) 0.3828(5) 0.0254(9) Uani 1 1 d . .
H3A H 0.0319 0.3345 0.4568 0.038 Uiso 1 1 calc R U
H3B H -0.1598 0.4078 0.4217 0.038 Uiso 1 1 calc R U
H3C H -0.0512 0.4881 0.3214 0.038 Uiso 1 1 calc R U
C4 C -0.2015(5) 0.3579(5) 0.2010(5) 0.0221(9) Uani 1 1 d . .
H4A H -0.1761 0.3132 0.1346 0.033 Uiso 1 1 calc R U
H4B H -0.2341 0.4695 0.1535 0.033 Uiso 1 1 calc R U
H4C H -0.2894 0.3309 0.2473 0.033 Uiso 1 1 calc R U
C5 C -0.0308(5) 0.0178(5) 0.2701(5) 0.0232(9) Uani 1 1 d . .
H5A H -0.1139 0.0617 0.3170 0.035 Uiso 1 1 calc R U
H5B H 0.0158 -0.0933 0.3231 0.035 Uiso 1 1 calc R U
H5C H -0.0788 0.0405 0.1788 0.035 Uiso 1 1 calc R U
C6 C 0.2591(5) -0.0006(5) 0.2310(4) 0.0151(7) Uani 1 1 d . .
H6 H 0.2801 -0.1131 0.2764 0.018 Uiso 1 1 calc R U
C7 C 0.2680(5) 0.0496(5) 0.0752(4) 0.0184(8) Uani 1 1 d . .
H7A H 0.1666 0.0611 0.0273 0.022 Uiso 1 1 calc R U
H7B H 0.3576 -0.0281 0.0599 0.022 Uiso 1 1 calc R U
C8 C 0.2956(5) 0.2057(5) 0.0196(4) 0.0193(8) Uani 1 1 d . .
H8A H 0.3303 0.2284 -0.0719 0.023 Uiso 1 1 calc R U
H8B H 0.1943 0.2890 0.0109 0.023 Uiso 1 1 calc R U
C9 C 0.4266(5) 0.1950(5) 0.1208(4) 0.0157(8) Uani 1 1 d . .
C10 C 0.3366(6) 0.5413(5) 0.2068(5) 0.0241(9) Uani 1 1 d . .
H10A H 0.3309 0.4375 0.2526 0.029 Uiso 1 1 calc R U
H10B H 0.3968 0.5451 0.1285 0.029 Uiso 1 1 calc R U
Cl1 Cl 0.40219(11) -0.13431(11) 0.56051(10) 0.01550(19) Uani 1 1 d . .
Cl2 Cl 0.44058(16) 0.57745(15) 0.32478(15) 0.0398(3) Uani 1 1 d . .
Cl3 Cl 0.13469(14) 0.68169(15) 0.14461(14) 0.0332(3) Uani 1 1 d . .
N2 N 0.0976(4) 0.0854(4) 0.2570(4) 0.0151(7) Uani 1 1 d . .
N3 N -0.0562(4) 0.2970(4) 0.3045(4) 0.0193(7) Uani 1 1 d . .
O1 O 0.7210(4) -0.1988(4) 0.3009(4) 0.0267(7) Uani 1 1 d . .
O2 O 0.2210(3) 0.2175(3) 0.3279(3) 0.0159(6) Uani 1 1 d . .
O3 O 0.5167(4) 0.2700(4) 0.0844(3) 0.0252(7) Uani 1 1 d . .
Rh1 Rh 0.42818(3) 0.04979(3) 0.31805(3) 0.01098(9) Uani 1 1 d . .

loop_
_atom_site_aniso_label
_atom_site_aniso_U_11
_atom_site_aniso_U_22
_atom_site_aniso_U_33
_atom_site_aniso_U_23
_atom_site_aniso_U_13
_atom_site_aniso_U_12
C1 0.0165(19) 0.022(2) 0.0163(19) -0.0093(16) 0.0022(15) -0.0082(16)
C2 0.0140(18) 0.0153(18) 0.0145(18) -0.0049(15) 0.0036(14) -0.0050(15)
C3 0.021(2) 0.024(2) 0.035(3) -0.018(2) 0.0075(18) -0.0054(18)
C4 0.0154(19) 0.019(2) 0.025(2) -0.0048(17) 0.0014(16) -0.0031(16)
C5 0.0173(19) 0.023(2) 0.039(3) -0.018(2) 0.0080(18) -0.0130(17)
C6 0.0130(17) 0.0176(18) 0.0181(19) -0.0124(16) -0.0015(14) -0.0033(15)
C7 0.0136(18) 0.023(2) 0.022(2) -0.0137(17) 0.0013(15) -0.0047(15)
C8 0.0189(19) 0.021(2) 0.0159(19) -0.0065(16) 0.0021(15) -0.0061(16)
C9 0.0166(18) 0.0146(18) 0.0180(19) -0.0076(16) 0.0063(15) -0.0069(15)
C10 0.025(2) 0.022(2) 0.025(2) -0.0130(19) 0.0012(18) -0.0051(18)
Cl1 0.0147(4) 0.0175(4) 0.0156(4) -0.0063(4) 0.0029(3) -0.0081(3)
Cl2 0.0364(7) 0.0279(6) 0.0501(8) -0.0241(6) -0.0178(6) 0.0049(5)
Cl3 0.0227(5) 0.0337(6) 0.0349(6) -0.0116(5) -0.0024(5) -0.0033(5)
N2 0.0098(14) 0.0167(16) 0.0211(17) -0.0088(14) 0.0040(12) -0.0064(13)
N3 0.0109(15) 0.0192(17) 0.029(2) -0.0134(15) 0.0041(14) -0.0019(13)
O1 0.0179(15) 0.0258(17) 0.0343(18) -0.0181(15) 0.0006(13) 0.0018(13)
O2 0.0120(13) 0.0126(13) 0.0223(15) -0.0074(12) 0.0019(11) -0.0034(10)
O3 0.0309(17) 0.0331(18) 0.0186(15) -0.0078(14) 0.0049(13) -0.0239(15)
Rh1 0.00894(14) 0.01148(15) 0.01290(15) -0.00585(11) 0.00169(10) -0.00312(10)

loop_
_atom_type_symbol
_atom_type_description
_atom_type_scat_dispersion_real
_atom_type_scat_dispersion_imag
_atom_type_scat_source
C C 0.0033 0.0016 'International Tables Vol C Tables 4.2.6.8 and 6.1.1.4'
H H 0.0000 0.0000 'International Tables Vol C Tables 4.2.6.8 and 6.1.1.4'
Cl Cl 0.1484 0.1585 'International Tables Vol C Tables 4.2.6.8 and 6.1.1.4'
N N 0.0061 0.0033 'International Tables Vol C Tables 4.2.6.8 and 6.1.1.4'
O O 0.0106 0.0060 'International Tables Vol C Tables 4.2.6.8 and 6.1.1.4'
Rh Rh -1.1178 0.9187 'International Tables Vol C Tables 4.2.6.8 and 6.1.1.4'

loop_
_geom_angle_atom_site_label_1
_geom_angle_atom_site_label_2
_geom_angle_atom_site_label_3
_geom_angle
_geom_angle_site_symmetry_1
_geom_angle_site_symmetry_3
O1 C1 Rh1 178.0(4) . .
O2 C2 N2 120.0(3) . .
O2 C2 N3 119.1(4) . .
N2 C2 N3 120.9(4) . .
N3 C3 H3A 109.5 . .
N3 C3 H3B 109.5 . .
H3A C3 H3B 109.5 . .
N3 C3 H3C 109.5 . .
H3A C3 H3C 109.5 . .
H3B C3 H3C 109.5 . .
N3 C4 H4A 109.5 . .
N3 C4 H4B 109.5 . .
H4A C4 H4B 109.5 . .
N3 C4 H4C 109.5 . .
H4A C4 H4C 109.5 . .
H4B C4 H4C 109.5 . .
N2 C5 H5A 109.5 . .
N2 C5 H5B 109.5 . .
H5A C5 H5B 109.5 . .
N2 C5 H5C 109.5 . .
H5A C5 H5C 109.5 . .
H5B C5 H5C 109.5 . .
N2 C6 C7 111.6(3) . .
N2 C6 Rh1 106.3(2) . .
C7 C6 Rh1 109.9(3) . .
N2 C6 H6 109.7 . .
C7 C6 H6 109.7 . .
Rh1 C6 H6 109.7 . .
C6 C7 C8 107.5(3) . .
C6 C7 H7A 110.2 . .
C8 C7 H7A 110.2 . .
C6 C7 H7B 110.2 . .
C8 C7 H7B 110.2 . .
H7A C7 H7B 108.5 . .
C9 C8 C7 108.5(3) . .
C9 C8 H8A 110.0 . .
C7 C8 H8A 110.0 . .
C9 C8 H8B 110.0 . .
C7 C8 H8B 110.0 . .
H8A C8 H8B 108.4 . .
O3 C9 C8 122.7(4) . .
O3 C9 Rh1 124.7(3) . .
C8 C9 Rh1 112.5(3) . .
Cl2 C10 Cl3 110.9(2) . .
Cl2 C10 H10A 109.5 . .
Cl3 C10 H10A 109.5 . .
Cl2 C10 H10B 109.5 . .
Cl3 C10 H10B 109.5 . .
H10A C10 H10B 108.0 . .
Rh1 Cl1 Rh1 93.56(3) 2_656 .
C2 N2 C5 123.7(3) . .
C2 N2 C6 117.2(3) . .
C5 N2 C6 117.6(3) . .
C2 N3 C3 119.0(4) . .
C2 N3 C4 122.1(4) . .
C3 N3 C4 114.9(3) . .
C2 O2 Rh1 112.3(2) . .
C1 Rh1 C9 90.76(17) . .
C1 Rh1 C6 95.37(16) . .
C9 Rh1 C6 84.10(17) . .
C1 Rh1 O2 177.22(15) . .
C9 Rh1 O2 89.02(14) . .
C6 Rh1 O2 81.86(13) . .
C1 Rh1 Cl1 93.45(13) . 2_656
C9 Rh1 Cl1 98.66(12) . 2_656
C6 Rh1 Cl1 170.73(11) . 2_656
O2 Rh1 Cl1 89.32(8) . 2_656
C1 Rh1 Cl1 91.67(13) . .
C9 Rh1 Cl1 174.21(12) . .
C6 Rh1 Cl1 90.44(12) . .
O2 Rh1 Cl1 88.29(8) . .
Cl1 Rh1 Cl1 86.44(3) 2_656 .

loop_
_geom_bond_atom_site_label_1
_geom_bond_atom_site_label_2
_geom_bond_distance
_geom_bond_site_symmetry_2
C1 O1 1.147(5) .
C1 Rh1 1.842(4) .
C2 O2 1.277(5) .
C2 N2 1.347(5) .
C2 N3 1.349(5) .
C3 N3 1.460(6) .
C3 H3A 0.9600 .
C3 H3B 0.9600 .
C3 H3C 0.9600 .
C4 N3 1.467(5) .
C4 H4A 0.9600 .
C4 H4B 0.9600 .
C4 H4C 0.9600 .
C5 N2 1.462(5) .
C5 H5A 0.9600 .
C5 H5B 0.9600 .
C5 H5C 0.9600 .
C6 N2 1.479(5) .
C6 C7 1.525(6) .
C6 Rh1 2.032(4) .
C6 H6 0.9800 .
C7 C8 1.529(6) .
C7 H7A 0.9700 .
C7 H7B 0.9700 .
C8 C9 1.516(6) .
C8 H8A 0.9700 .
C8 H8B 0.9700 .
C9 O3 1.213(5) .
C9 Rh1 2.003(4) .
C10 Cl2 1.756(5) .
C10 Cl3 1.779(5) .
C10 H10A 0.9700 .
C10 H10B 0.9700 .
Cl1 Rh1 2.4951(10) 2_656
Cl1 Rh1 2.5455(10) .
O2 Rh1 2.059(3) .
Rh1 Cl1 2.4951(10) 2_656

loop_
_geom_torsion_atom_site_label_1
_geom_torsion_atom_site_label_2
_geom_torsion_atom_site_label_3
_geom_torsion_atom_site_label_4
_geom_torsion
N2 C6 C7 C8 78.0(4)
Rh1 C6 C7 C8 -39.7(4)
C6 C7 C8 C9 44.8(4)
C7 C8 C9 O3 151.3(4)
C7 C8 C9 Rh1 -30.3(4)
O2 C2 N2 C5 155.3(4)
N3 C2 N2 C5 -22.4(6)
O2 C2 N2 C6 -10.3(6)
N3 C2 N2 C6 171.9(4)
C7 C6 N2 C2 -103.8(4)
Rh1 C6 N2 C2 16.0(4)
C7 C6 N2 C5 89.7(4)
Rh1 C6 N2 C5 -150.5(3)
O2 C2 N3 C3 -15.1(6)
N2 C2 N3 C3 162.7(4)
O2 C2 N3 C4 141.3(4)
N2 C2 N3 C4 -40.9(6)
N2 C2 O2 Rh1 -1.4(5)
N3 C2 O2 Rh1 176.3(3)
